data_2018826
loop_
_publ_author_name
'Yufit, Dmitry S.'

_publ_section_title
;
 The low-melting compounds 1,4-diethyl-, 1,2-diethyl- and ethylbenzene
;
_journal_coeditor_code GZ3229
_journal_issue 3
_journal_name_full 'Acta Crystallographica Section C'
_journal_page_first 273
_journal_page_last 276
_journal_paper_doi 10.1107/S0108270113003041
_journal_volume 69
_journal_year 2013
_chemical_formula_iupac 'C8 H10'
_chemical_formula_moiety 'C8 H10'
_chemical_formula_sum 'C8 H10'
_chemical_formula_weight 106.16
_chemical_melting_point 178
_chemical_name_common 'ethyl benzene'
_chemical_name_systematic
;
Ethylbenzene
;
_space_group_IT_number 14
_symmetry_cell_setting monoclinic
_symmetry_space_group_name_Hall '-P 2yn'
_symmetry_space_group_name_H-M 'P 1 21/n 1'
_atom_sites_solution_hydrogens difmap
_atom_sites_solution_primary direct
_atom_sites_solution_secondary difmap
_audit_creation_method SHELXL97
_cell_angle_alpha 90.00
_cell_angle_beta 102.18(2)
_cell_angle_gamma 90.00
_cell_formula_units_Z 4
_cell_length_a 5.6138(5)
_cell_length_b 14.9700(10)
_cell_length_c 8.0481(10)
_cell_measurement_reflns_used 999
_cell_measurement_temperature 160(2)
_cell_measurement_theta_max 28.98
_cell_measurement_theta_min 2.72
_cell_volume 661.13(12)
_computing_cell_refinement 'SAINT (Bruker, 2003)'
_computing_data_collection 'SMART (Bruker, 2001)'
_computing_data_reduction 'SAINT (Bruker, 2003)'
_computing_molecular_graphics 'OLEX2 (Dolomanov <i>et al.</i>, 2009)'
_computing_publication_material 'OLEX2 (Dolomanov <i>et al.</i>, 2009)'
_computing_structure_refinement 'SHELXTL (Sheldrick, 2008)'
_computing_structure_solution 'SHELXS97 (Sheldrick, 2008)'
_diffrn_ambient_temperature 160(2)
_diffrn_measured_fraction_theta_full 0.831
_diffrn_measured_fraction_theta_max 0.831
_diffrn_measurement_device_type 'Bruker SMART 6000 CCD area-detector'
_diffrn_measurement_method '0.30\% \w scans'
_diffrn_radiation_monochromator graphite
_diffrn_radiation_source 'fine-focus sealed tube'
_diffrn_radiation_type Mo-K\a
_diffrn_radiation_wavelength 0.71073
_diffrn_reflns_av_R_equivalents 0.0221
_diffrn_reflns_av_sigmaI/netI 0.0180
_diffrn_reflns_limit_h_max 6
_diffrn_reflns_limit_h_min -6
_diffrn_reflns_limit_k_max 20
_diffrn_reflns_limit_k_min -20
_diffrn_reflns_limit_l_max 10
_diffrn_reflns_limit_l_min -10
_diffrn_reflns_number 5060
_diffrn_reflns_theta_full 28.98
_diffrn_reflns_theta_max 28.98
_diffrn_reflns_theta_min 2.72
_diffrn_standards_number 0
_exptl_absorpt_coefficient_mu 0.059
_exptl_absorpt_correction_type none
_exptl_crystal_colour colourless
_exptl_crystal_density_diffrn 1.067
_exptl_crystal_density_method 'not measured'
_exptl_crystal_description cylinder
_exptl_crystal_F_000 232
_exptl_crystal_size_max 0.50
_exptl_crystal_size_mid 0.30
_exptl_crystal_size_min 0.30
_refine_diff_density_max 0.232
_refine_diff_density_min -0.103
_refine_ls_extinction_method none
_refine_ls_goodness_of_fit_ref 1.006
_refine_ls_hydrogen_treatment refall
_refine_ls_matrix_type full
_refine_ls_number_parameters 113
_refine_ls_number_reflns 1455
_refine_ls_number_restraints 0
_refine_ls_restrained_S_all 1.006
_refine_ls_R_factor_all 0.0453
_refine_ls_R_factor_gt 0.0382
_refine_ls_shift/su_max 0.000
_refine_ls_shift/su_mean 0.000
_refine_ls_structure_factor_coef Fsqd
_refine_ls_weighting_details 'calc w = 1/[\s^2^(Fo^2^)+(0.0700P)^2^+0.0700P] where P=(Fo^2^+2Fc^2^)/3'
_refine_ls_weighting_scheme calc
_refine_ls_wR_factor_gt 0.1094
_refine_ls_wR_factor_ref 0.1168
_reflns_number_gt 1215
_reflns_number_total 1455
_reflns_threshold_expression I>2\s(I)
_cod_data_source_file gz3229.cif
_cod_data_source_block III
_cod_original_cell_volume 661.13(11)
_cod_original_sg_symbol_H-M 'P 21/n'
_cod_database_code 2018826
_cod_database_fobs_code 2018826

loop_
_symmetry_equiv_pos_as_xyz
'x, y, z'
'-x+1/2, y+1/2, -z+1/2'
'-x, -y, -z'
'x-1/2, -y-1/2, z-1/2'

loop_
_atom_site_type_symbol
_atom_site_label
_atom_site_fract_x
_atom_site_fract_y
_atom_site_fract_z
_atom_site_U_iso_or_equiv
_atom_site_adp_type
_atom_site_calc_flag
_atom_site_occupancy
_atom_site_symmetry_multiplicity
C C1 0.26089(18) 0.14402(6) 0.05894(11) 0.0326(3) Uani d 1 1
C C2 0.1119(2) 0.17626(6) 0.16338(12) 0.0363(3) Uani d 1 1
C C3 0.1719(2) 0.16322(6) 0.33831(13) 0.0395(3) Uani d 1 1
C C4 0.3822(2) 0.11725(7) 0.41133(12) 0.0410(3) Uani d 1 1
C C5 0.5330(2) 0.08546(7) 0.30982(13) 0.0408(3) Uani d 1 1
C C6 0.4733(2) 0.09897(6) 0.13472(13) 0.0362(3) Uani d 1 1
C C7 0.1900(2) 0.15482(7) -0.13190(12) 0.0402(3) Uani d 1 1
C C8 -0.0229(2) 0.09510(8) -0.21238(13) 0.0472(3) Uani d 1 1
H H2 -0.038(2) 0.2090(8) 0.1140(14) 0.042(3) Uiso d 1 1
H H3 0.064(2) 0.1871(8) 0.4101(15) 0.046(3) Uiso d 1 1
H H4 0.422(2) 0.1079(8) 0.5363(18) 0.053(3) Uiso d 1 1
H H5 0.686(2) 0.0526(8) 0.3584(16) 0.047(3) Uiso d 1 1
H H6 0.582(2) 0.0760(8) 0.0609(16) 0.046(3) Uiso d 1 1
H H71 0.148(2) 0.2182(9) -0.1623(15) 0.054(4) Uiso d 1 1
H H72 0.332(3) 0.1391(9) -0.1832(19) 0.054(4) Uiso d 1 1
H H81 -0.177(3) 0.1138(11) -0.168(2) 0.074(5) Uiso d 1 1
H H82 -0.060(3) 0.1039(9) -0.3409(19) 0.060(4) Uiso d 1 1
H H83 0.015(2) 0.0302(10) -0.1845(18) 0.066(4) Uiso d 1 1

loop_
_atom_site_aniso_label
_atom_site_aniso_U_11
_atom_site_aniso_U_22
_atom_site_aniso_U_33
_atom_site_aniso_U_12
_atom_site_aniso_U_13
_atom_site_aniso_U_23
C1 0.0366(6) 0.0310(4) 0.0301(4) -0.0067(3) 0.0067(4) -0.0016(3)
C2 0.0379(6) 0.0356(5) 0.0353(5) 0.0010(4) 0.0072(4) 0.0014(4)
C3 0.0463(7) 0.0400(5) 0.0344(5) -0.0013(4) 0.0131(5) -0.0035(4)
C4 0.0498(7) 0.0408(5) 0.0303(5) -0.0049(4) 0.0036(4) -0.0009(4)
C5 0.0390(7) 0.0389(5) 0.0410(5) 0.0007(4) 0.0007(5) -0.0009(4)
C6 0.0357(6) 0.0358(5) 0.0379(5) -0.0030(4) 0.0098(4) -0.0055(4)
C7 0.0465(7) 0.0446(5) 0.0301(5) -0.0063(4) 0.0093(5) 0.0020(4)
C8 0.0506(8) 0.0567(7) 0.0311(5) -0.0085(5) 0.0012(5) -0.0009(4)

loop_
_atom_type_symbol
_atom_type_description
_atom_type_scat_dispersion_real
_atom_type_scat_dispersion_imag
_atom_type_scat_source
C C 0.0033 0.0016 'International Tables Vol C Tables 4.2.6.8 and 6.1.1.4'
H H 0.0000 0.0000 'International Tables Vol C Tables 4.2.6.8 and 6.1.1.4'

loop_
_geom_angle_atom_site_label_1
_geom_angle_atom_site_label_2
_geom_angle_atom_site_label_3
_geom_angle
C6 C1 C2 118.12(9)
C6 C1 C7 120.94(10)
C2 C1 C7 120.91(9)
C3 C2 C1 121.00(10)
C3 C2 H2 118.9(7)
C1 C2 H2 120.1(7)
C4 C3 C2 120.11(10)
C4 C3 H3 120.2(7)
C2 C3 H3 119.7(7)
C5 C4 C3 119.64(9)
C5 C4 H4 121.0(8)
C3 C4 H4 119.4(8)
C4 C5 C6 120.16(10)
C4 C5 H5 121.6(7)
C6 C5 H5 118.3(7)
C1 C6 C5 120.95(10)
C1 C6 H6 118.7(7)
C5 C6 H6 120.3(7)
C1 C7 C8 112.58(9)
C1 C7 H71 110.5(7)
C8 C7 H71 109.3(7)
C1 C7 H72 109.4(8)
C8 C7 H72 107.9(8)
H71 C7 H72 107.0(10)
C7 C8 H81 109.4(9)
C7 C8 H82 109.3(8)
H81 C8 H82 107.6(12)
C7 C8 H83 111.0(8)
H81 C8 H83 109.7(12)
H82 C8 H83 109.7(12)

loop_
_geom_bond_atom_site_label_1
_geom_bond_atom_site_label_2
_geom_bond_distance
C1 C6 1.3933(14)
C1 C2 1.3912(15)
C1 C7 1.5118(13)
C2 C3 1.3905(13)
C2 H2 0.983(12)
C3 C4 1.3858(15)
C3 H3 0.986(13)
C4 C5 1.3791(16)
C4 H4 0.993(14)
C5 C6 1.3927(14)
C5 H5 0.994(13)
C6 H6 1.000(13)
C7 C8 1.5234(15)
C7 H71 0.995(13)
C7 H72 0.999(16)
C8 H81 1.042(18)
C8 H82 1.020(14)
C8 H83 1.011(15)

loop_
_geom_hbond_atom_site_label_D
_geom_hbond_atom_site_label_H
_geom_hbond_atom_site_label_A
_geom_hbond_site_symmetry_A
_geom_hbond_distance_DH
_geom_hbond_distance_HA
_geom_hbond_distance_DA
_geom_hbond_angle_DHA
C2 H2 C4 4_565 0.983(12) 3.053(11) 3.7722(14) 131.1(8)
C7 H71 C5 4_565 0.995(13) 3.008(13) 3.9924(15) 170.3(9)

loop_
_geom_torsion_atom_site_label_1
_geom_torsion_atom_site_label_2
_geom_torsion_atom_site_label_3
_geom_torsion_atom_site_label_4
_geom_torsion
_geom_torsion_publ_flag
C2 C1 C7 C8 -71.27(13) yes

loop_
_cod_related_entry_id
_cod_related_entry_database
_cod_related_entry_code
1 ChemSpider 7219
